data_4067339
loop_
_publ_author_name
'Rosen, Evelyn L.'
'Sung, Daphne H.'
'Chen, Zheng'
'Lynch, Vincent M.'
'Bielawski, Christopher W.'

_publ_section_title
;
 Olefin Metathesis Catalysts Containing Acyclic Diaminocarbenes
;
_journal_issue 1
_journal_name_full Organometallics
_journal_page_first 250
_journal_paper_doi 10.1021/om9008718
_journal_volume 29
_journal_year 2010
_chemical_formula_moiety 'C21 H29 N2 1+, I 1-'
_chemical_formula_sum 'C21 H29 I N2'
_chemical_formula_weight 436.36
_chemical_name_systematic
;
 ?
;
_space_group_IT_number 14
_symmetry_cell_setting monoclinic
_symmetry_space_group_name_Hall '-P 2yn'
_symmetry_space_group_name_H-M 'P 1 21/n 1'
_atom_sites_solution_hydrogens geom
_atom_sites_solution_primary direct
_atom_sites_solution_secondary difmap
_audit_creation_method SHELXL-97
_cell_angle_alpha 90.00
_cell_angle_beta 90.410(2)
_cell_angle_gamma 90.00
_cell_formula_units_Z 4
_cell_length_a 10.6781(4)
_cell_length_b 11.0004(8)
_cell_length_c 17.8963(12)
_cell_measurement_reflns_used 4282
_cell_measurement_temperature 153(2)
_cell_measurement_theta_max 27.5
_cell_measurement_theta_min 1.0
_cell_volume 2102.1(2)
_computing_cell_refinement 'Collect software, Nonius B.V. 1998'
_computing_data_collection 'Collect software, Nonius B.V. 1998'
_computing_data_reduction
;
DENZO and Scalepack (Otwinoski and Minor, 1997)
;
_computing_molecular_graphics 'XP SHELXTL/PC, Siemens Analytical'
_computing_structure_refinement 'XL SHELXTL/PC, Siemens Analytical'
_computing_structure_solution
;

SIR97 - Altomare A., Burla M.C., Camalli M., Cascarano G.L., Giacovazzo C., 
Guagliardi A., Moliterni A.G.G., Polidori G.,Spagna R.
;
_diffrn_ambient_temperature 153(2)
_diffrn_measured_fraction_theta_full 0.987
_diffrn_measured_fraction_theta_max 0.987
_diffrn_measurement_device_type 'Nonius Kappa CCD'
_diffrn_measurement_method \w-scans
_diffrn_radiation_monochromator graphite
_diffrn_radiation_source 'fine-focus sealed tube'
_diffrn_radiation_type MoK\a
_diffrn_radiation_wavelength 0.71069
_diffrn_reflns_av_R_equivalents 0.0156
_diffrn_reflns_av_sigmaI/netI 0.0336
_diffrn_reflns_limit_h_max 13
_diffrn_reflns_limit_h_min -13
_diffrn_reflns_limit_k_max 14
_diffrn_reflns_limit_k_min -13
_diffrn_reflns_limit_l_max 23
_diffrn_reflns_limit_l_min -23
_diffrn_reflns_number 8602
_diffrn_reflns_theta_full 27.50
_diffrn_reflns_theta_max 27.50
_diffrn_reflns_theta_min 2.17
_exptl_absorpt_coefficient_mu 1.528
_exptl_absorpt_correction_T_max 0.80
_exptl_absorpt_correction_T_min 0.73
_exptl_absorpt_correction_type multi-scan
_exptl_absorpt_process_details
;
DENZO and Scalepack (Otwinoski and Minor, 1997)
;
_exptl_crystal_colour colorless
_exptl_crystal_density_diffrn 1.379
_exptl_crystal_density_method 'not measured'
_exptl_crystal_description prisms
_exptl_crystal_F_000 888
_exptl_crystal_size_max 0.33
_exptl_crystal_size_mid 0.18
_exptl_crystal_size_min 0.15
_refine_diff_density_max 0.566
_refine_diff_density_min -0.498
_refine_diff_density_rms 0.148
_refine_ls_extinction_method none
_refine_ls_goodness_of_fit_ref 1.166
_refine_ls_hydrogen_treatment constr
_refine_ls_matrix_type full
_refine_ls_number_parameters 224
_refine_ls_number_reflns 4763
_refine_ls_number_restraints 0
_refine_ls_restrained_S_all 1.166
_refine_ls_R_factor_all 0.0406
_refine_ls_R_factor_gt 0.0291
_refine_ls_shift/su_max 0.036
_refine_ls_shift/su_mean 0.001
_refine_ls_structure_factor_coef Fsqd
_refine_ls_weighting_details 'calc w=1/[\s^2^(Fo^2^)+(0.0518P)^2^+0.5741P] where P=(Fo^2^+2Fc^2^)/3'
_refine_ls_weighting_scheme calc
_refine_ls_wR_factor_gt 0.0792
_refine_ls_wR_factor_ref 0.0987
_reflns_number_gt 3996
_reflns_number_total 4763
_reflns_threshold_expression >2sigma(I)
_cod_data_source_file om9008718_si_002.cif
_cod_data_source_block mesmei
_cod_depositor_comments
;
The following automatic conversions were performed:

'_symmetry_cell_setting' value 'Monoclinic' changed to 'monoclinic'
according to /home/saulius/struct/CIF-dictionaries/cif_core.dic
dictionary named 'cif_core.dic' version 2.4.1 from 2010-06-29.

Automatic conversion script
Id: cif_fix_values 1715 2011-07-08 13:25:40Z adriana 
;
_cod_original_sg_symbol_H-M P21/n
_cod_database_code 4067339

loop_
_symmetry_equiv_pos_as_xyz
'x, y, z'
'-x+1/2, y+1/2, -z+1/2'
'-x, -y, -z'
'x-1/2, -y-1/2, z-1/2'

loop_
_atom_site_label
_atom_site_type_symbol
_atom_site_fract_x
_atom_site_fract_y
_atom_site_fract_z
_atom_site_U_iso_or_equiv
_atom_site_adp_type
_atom_site_occupancy
_atom_site_symmetry_multiplicity
_atom_site_calc_flag
_atom_site_refinement_flags
I1 I 0.584302(18) 0.445712(16) 0.215907(10) 0.03572(10) Uani 1 1 d .
N1 N 0.68787(18) 0.21066(18) 0.39451(10) 0.0192(4) Uani 1 1 d .
N2 N 0.85459(18) 0.34909(19) 0.41904(10) 0.0209(4) Uani 1 1 d .
C1 C 0.7837(2) 0.2784(2) 0.37635(13) 0.0181(5) Uani 1 1 d .
H1 H 0.8056 0.2766 0.3250 0.022 Uiso 1 1 calc R
C2 C 0.6248(3) 0.1397(3) 0.33508(15) 0.0308(6) Uani 1 1 d .
H2A H 0.6679 0.1528 0.2876 0.046 Uiso 1 1 calc R
H2B H 0.5375 0.1662 0.3304 0.046 Uiso 1 1 calc R
H2C H 0.6273 0.0531 0.3479 0.046 Uiso 1 1 calc R
C3 C 0.8430(3) 0.3650(3) 0.50028(14) 0.0374(7) Uani 1 1 d .
H3A H 0.7568 0.3881 0.5123 0.056 Uiso 1 1 calc R
H3B H 0.9005 0.4291 0.5171 0.056 Uiso 1 1 calc R
H3C H 0.8641 0.2886 0.5256 0.056 Uiso 1 1 calc R
C4 C 0.6324(2) 0.2019(2) 0.46787(13) 0.0189(5) Uani 1 1 d .
C5 C 0.6743(3) 0.1138(2) 0.51758(15) 0.0304(6) Uani 1 1 d .
C6 C 0.6176(3) 0.1089(2) 0.58743(15) 0.0313(6) Uani 1 1 d .
H6 H 0.6457 0.0499 0.6225 0.038 Uiso 1 1 calc R
C7 C 0.5221(2) 0.1866(2) 0.60763(14) 0.0225(5) Uani 1 1 d .
C8 C 0.4815(2) 0.2708(3) 0.55525(14) 0.0289(6) Uani 1 1 d .
H8 H 0.4149 0.3240 0.5680 0.035 Uiso 1 1 calc R
C9 C 0.5344(2) 0.2804(2) 0.48493(14) 0.0242(5) Uani 1 1 d .
C10 C 0.7807(4) 0.0283(3) 0.4988(2) 0.0640(12) Uani 1 1 d .
H10A H 0.7467 -0.0516 0.4853 0.096 Uiso 1 1 calc R
H10B H 0.8363 0.0199 0.5424 0.096 Uiso 1 1 calc R
H10C H 0.8281 0.0611 0.4567 0.096 Uiso 1 1 calc R
C11 C 0.4633(3) 0.1823(3) 0.68374(14) 0.0295(6) Uani 1 1 d .
H11A H 0.4700 0.2624 0.7074 0.044 Uiso 1 1 calc R
H11B H 0.5069 0.1219 0.7147 0.044 Uiso 1 1 calc R
H11C H 0.3749 0.1598 0.6787 0.044 Uiso 1 1 calc R
C12 C 0.4901(3) 0.3758(4) 0.43009(17) 0.0517(10) Uani 1 1 d .
H12A H 0.4175 0.4184 0.4507 0.078 Uiso 1 1 calc R
H12B H 0.4663 0.3366 0.3829 0.078 Uiso 1 1 calc R
H12C H 0.5577 0.4341 0.4211 0.078 Uiso 1 1 calc R
C13 C 0.9560(2) 0.4152(2) 0.38331(13) 0.0183(5) Uani 1 1 d .
C14 C 0.9358(2) 0.5358(2) 0.36289(13) 0.0207(5) Uani 1 1 d .
C15 C 1.0339(2) 0.5985(2) 0.33003(13) 0.0220(5) Uani 1 1 d .
H15 H 1.0219 0.6809 0.3157 0.026 Uiso 1 1 calc R
C16 C 1.1495(2) 0.5437(2) 0.31748(14) 0.0230(5) Uani 1 1 d .
C17 C 1.1664(2) 0.4243(2) 0.34047(14) 0.0247(5) Uani 1 1 d .
H17 H 1.2454 0.3867 0.3330 0.030 Uiso 1 1 calc R
C18 C 1.0713(2) 0.3578(2) 0.37422(13) 0.0210(5) Uani 1 1 d .
C19 C 0.8129(2) 0.5990(3) 0.37724(16) 0.0298(6) Uani 1 1 d .
H19A H 0.7460 0.5584 0.3489 0.045 Uiso 1 1 calc R
H19B H 0.8187 0.6841 0.3614 0.045 Uiso 1 1 calc R
H19C H 0.7940 0.5954 0.4307 0.045 Uiso 1 1 calc R
C20 C 1.2543(3) 0.6147(3) 0.28182(18) 0.0402(7) Uani 1 1 d .
H20A H 1.3182 0.6337 0.3196 0.060 Uiso 1 1 d R
H20B H 1.2210 0.6904 0.2607 0.060 Uiso 1 1 d R
H20C H 1.2919 0.5660 0.2420 0.060 Uiso 1 1 d R
C21 C 1.0932(3) 0.2286(3) 0.39975(17) 0.0349(6) Uani 1 1 d .
H21A H 1.0645 0.2193 0.4513 0.052 Uiso 1 1 calc R
H21B H 1.1828 0.2098 0.3972 0.052 Uiso 1 1 calc R
H21C H 1.0466 0.1727 0.3672 0.052 Uiso 1 1 calc R

loop_
_atom_site_aniso_label
_atom_site_aniso_U_11
_atom_site_aniso_U_22
_atom_site_aniso_U_33
_atom_site_aniso_U_23
_atom_site_aniso_U_13
_atom_site_aniso_U_12
I1 0.04363(15) 0.02595(14) 0.03776(15) 0.00492(7) 0.01284(9) 0.00349(7)
N1 0.0234(10) 0.0181(10) 0.0160(10) -0.0014(8) 0.0035(8) -0.0014(8)
N2 0.0226(10) 0.0276(11) 0.0126(10) -0.0003(8) 0.0023(8) -0.0050(9)
C1 0.0222(11) 0.0195(12) 0.0126(11) 0.0001(9) 0.0034(9) 0.0018(10)
C2 0.0379(15) 0.0288(14) 0.0256(14) -0.0104(11) 0.0057(11) -0.0118(12)
C3 0.0405(16) 0.0583(19) 0.0133(13) -0.0054(12) 0.0012(11) -0.0236(15)
C4 0.0224(12) 0.0191(11) 0.0153(11) -0.0006(9) 0.0041(9) -0.0043(9)
C5 0.0411(16) 0.0203(13) 0.0301(15) 0.0067(11) 0.0135(12) 0.0087(12)
C6 0.0457(16) 0.0236(14) 0.0249(14) 0.0092(11) 0.0101(12) 0.0054(12)
C7 0.0247(12) 0.0231(13) 0.0199(13) -0.0004(10) 0.0042(10) -0.0075(10)
C8 0.0218(12) 0.0404(16) 0.0244(14) 0.0009(12) 0.0050(10) 0.0079(12)
C9 0.0198(12) 0.0336(14) 0.0194(12) 0.0042(11) 0.0012(9) 0.0037(10)
C10 0.093(3) 0.051(2) 0.049(2) 0.0252(18) 0.037(2) 0.049(2)
C11 0.0323(14) 0.0342(15) 0.0223(13) 0.0019(11) 0.0088(11) -0.0055(12)
C12 0.0480(19) 0.077(3) 0.0302(16) 0.0186(17) 0.0115(14) 0.0399(19)
C13 0.0178(11) 0.0257(12) 0.0114(11) -0.0028(9) 0.0009(9) -0.0037(10)
C14 0.0178(11) 0.0297(13) 0.0147(12) -0.0002(10) -0.0013(9) 0.0007(10)
C15 0.0252(12) 0.0254(13) 0.0154(12) 0.0023(10) 0.0006(9) -0.0024(11)
C16 0.0205(12) 0.0321(15) 0.0166(12) -0.0018(10) 0.0022(10) -0.0062(10)
C17 0.0191(12) 0.0329(14) 0.0220(13) -0.0071(11) 0.0019(10) 0.0026(11)
C18 0.0214(12) 0.0259(13) 0.0157(12) -0.0030(10) -0.0013(9) 0.0012(10)
C19 0.0219(13) 0.0350(15) 0.0325(15) 0.0052(12) 0.0029(11) 0.0044(12)
C20 0.0292(15) 0.0461(19) 0.0456(18) 0.0001(15) 0.0133(13) -0.0116(14)
C21 0.0354(15) 0.0287(15) 0.0406(17) 0.0027(12) 0.0043(13) 0.0059(12)

loop_
_atom_type_symbol
_atom_type_description
_atom_type_scat_dispersion_real
_atom_type_scat_dispersion_imag
_atom_type_scat_source
C C 0.0033 0.0016 'International Tables Vol C Tables 4.2.6.8 and 6.1.1.4'
H H 0.0000 0.0000 'International Tables Vol C Tables 4.2.6.8 and 6.1.1.4'
N N 0.0061 0.0033 'International Tables Vol C Tables 4.2.6.8 and 6.1.1.4'
I I -0.4742 1.8119 'International Tables Vol C Tables 4.2.6.8 and 6.1.1.4'

loop_
_geom_angle_atom_site_label_1
_geom_angle_atom_site_label_2
_geom_angle_atom_site_label_3
_geom_angle
C1 N1 C4 126.10(19)
C1 N1 C2 118.4(2)
C4 N1 C2 115.49(19)
C1 N2 C13 117.64(19)
C1 N2 C3 126.1(2)
C13 N2 C3 116.26(19)
N1 C1 N2 129.5(2)
N1 C1 H1 115.3
N2 C1 H1 115.3
N1 C2 H2A 109.5
N1 C2 H2B 109.5
H2A C2 H2B 109.5
N1 C2 H2C 109.5
H2A C2 H2C 109.5
H2B C2 H2C 109.5
N2 C3 H3A 109.5
N2 C3 H3B 109.5
H3A C3 H3B 109.5
N2 C3 H3C 109.5
H3A C3 H3C 109.5
H3B C3 H3C 109.5
C5 C4 C9 122.1(2)
C5 C4 N1 119.8(2)
C9 C4 N1 118.1(2)
C4 C5 C6 117.5(2)
C4 C5 C10 122.0(2)
C6 C5 C10 120.4(2)
C7 C6 C5 122.5(2)
C7 C6 H6 118.7
C5 C6 H6 118.7
C6 C7 C8 117.7(2)
C6 C7 C11 122.1(2)
C8 C7 C11 120.2(2)
C7 C8 C9 122.5(2)
C7 C8 H8 118.8
C9 C8 H8 118.8
C8 C9 C4 117.6(2)
C8 C9 C12 121.0(2)
C4 C9 C12 121.4(2)
C5 C10 H10A 109.5
C5 C10 H10B 109.5
H10A C10 H10B 109.5
C5 C10 H10C 109.5
H10A C10 H10C 109.5
H10B C10 H10C 109.5
C7 C11 H11A 109.5
C7 C11 H11B 109.5
H11A C11 H11B 109.5
C7 C11 H11C 109.5
H11A C11 H11C 109.5
H11B C11 H11C 109.5
C9 C12 H12A 109.5
C9 C12 H12B 109.5
H12A C12 H12B 109.5
C9 C12 H12C 109.5
H12A C12 H12C 109.5
H12B C12 H12C 109.5
C14 C13 C18 122.4(2)
C14 C13 N2 118.5(2)
C18 C13 N2 119.0(2)
C15 C14 C13 118.0(2)
C15 C14 C19 120.2(2)
C13 C14 C19 121.8(2)
C14 C15 C16 121.6(2)
C14 C15 H15 119.2
C16 C15 H15 119.2
C17 C16 C15 118.4(2)
C17 C16 C20 121.3(3)
C15 C16 C20 120.3(2)
C16 C17 C18 122.1(2)
C16 C17 H17 119.0
C18 C17 H17 119.0
C17 C18 C13 117.4(2)
C17 C18 C21 120.9(2)
C13 C18 C21 121.7(2)
C14 C19 H19A 109.5
C14 C19 H19B 109.5
H19A C19 H19B 109.5
C14 C19 H19C 109.5
H19A C19 H19C 109.5
H19B C19 H19C 109.5
C16 C20 H20A 109.5
C16 C20 H20B 109.5
H20A C20 H20B 109.5
C16 C20 H20C 109.5
H20A C20 H20C 109.5
H20B C20 H20C 109.5
C18 C21 H21A 109.5
C18 C21 H21B 109.5
H21A C21 H21B 109.5
C18 C21 H21C 109.5
H21A C21 H21C 109.5
H21B C21 H21C 109.5

loop_
_geom_bond_atom_site_label_1
_geom_bond_atom_site_label_2
_geom_bond_distance
N1 C1 1.308(3)
N1 C4 1.447(3)
N1 C2 1.477(3)
N2 C1 1.324(3)
N2 C13 1.456(3)
N2 C3 1.471(3)
C1 H1 0.9500
C2 H2A 0.9800
C2 H2B 0.9800
C2 H2C 0.9800
C3 H3A 0.9800
C3 H3B 0.9800
C3 H3C 0.9800
C4 C5 1.387(3)
C4 C9 1.393(3)
C5 C6 1.394(4)
C5 C10 1.515(4)
C6 C7 1.380(4)
C6 H6 0.9500
C7 C8 1.386(4)
C7 C11 1.504(3)
C8 C9 1.387(4)
C8 H8 0.9500
C9 C12 1.510(4)
C10 H10A 0.9800
C10 H10B 0.9800
C10 H10C 0.9800
C11 H11A 0.9800
C11 H11B 0.9800
C11 H11C 0.9800
C12 H12A 0.9800
C12 H12B 0.9800
C12 H12C 0.9800
C13 C14 1.392(3)
C13 C18 1.394(3)
C14 C15 1.388(4)
C14 C19 1.509(3)
C15 C16 1.394(4)
C15 H15 0.9500
C16 C17 1.388(3)
C16 C20 1.511(4)
C17 C18 1.393(4)
C17 H17 0.9500
C18 C21 1.511(4)
C19 H19A 0.9800
C19 H19B 0.9800
C19 H19C 0.9800
C20 H20A 0.9800
C20 H20B 0.9800
C20 H20C 0.9800
C21 H21A 0.9800
C21 H21B 0.9800
C21 H21C 0.9800

loop_
_geom_torsion_atom_site_label_1
_geom_torsion_atom_site_label_2
_geom_torsion_atom_site_label_3
_geom_torsion_atom_site_label_4
_geom_torsion
C4 N1 C1 N2 3.1(4)
C2 N1 C1 N2 -179.9(2)
C13 N2 C1 N1 -179.8(2)
C3 N2 C1 N1 2.0(4)
C1 N1 C4 C5 -91.3(3)
C2 N1 C4 C5 91.6(3)
C1 N1 C4 C9 91.1(3)
C2 N1 C4 C9 -86.0(3)
C9 C4 C5 C6 -2.4(4)
N1 C4 C5 C6 -179.8(2)
C9 C4 C5 C10 179.9(3)
N1 C4 C5 C10 2.4(4)
C4 C5 C6 C7 0.8(4)
C10 C5 C6 C7 178.6(3)
C5 C6 C7 C8 0.8(4)
C5 C6 C7 C11 -178.7(3)
C6 C7 C8 C9 -1.1(4)
C11 C7 C8 C9 178.5(2)
C7 C8 C9 C4 -0.4(4)
C7 C8 C9 C12 -178.2(3)
C5 C4 C9 C8 2.1(4)
N1 C4 C9 C8 179.7(2)
C5 C4 C9 C12 -180.0(3)
N1 C4 C9 C12 -2.5(4)
C1 N2 C13 C14 97.4(3)
C3 N2 C13 C14 -84.2(3)
C1 N2 C13 C18 -85.8(3)
C3 N2 C13 C18 92.6(3)
C18 C13 C14 C15 2.2(3)
N2 C13 C14 C15 178.9(2)
C18 C13 C14 C19 -176.3(2)
N2 C13 C14 C19 0.4(3)
C13 C14 C15 C16 0.0(4)
C19 C14 C15 C16 178.6(2)
C14 C15 C16 C17 -1.7(4)
C14 C15 C16 C20 -179.8(2)
C15 C16 C17 C18 1.1(4)
C20 C16 C17 C18 179.3(2)
C16 C17 C18 C13 1.0(4)
C16 C17 C18 C21 -179.1(2)
C14 C13 C18 C17 -2.7(3)
N2 C13 C18 C17 -179.4(2)
C14 C13 C18 C21 177.3(2)
N2 C13 C18 C21 0.6(3)

loop_
_cod_related_entry_id
_cod_related_entry_database
_cod_related_entry_code
1 ChemSpider 30659697
